data_7203107
loop_
_publ_author_name
'Karmakar, Tapan K.'
'Arom\'i, Guillem'
'Ghosh, Barindra K.'
'Usman, A.'
'Fun, Hoong-Kun'
'Mallah, Talal'
'Behrens, U.'
'Solans, Xavier'
'Chandra, Swapan K.'

_publ_section_title
;
 Unexpected diversity and novel features within a family of new
 azide-bridged MnII complexes of pyridyl/imine ligands
;
_journal_issue 3
_journal_name_full 'Journal of Materials Chemistry'
_journal_page_first 278
_journal_paper_doi 10.1039/b510701f
_journal_volume 16
_journal_year 2006
_chemical_formula_sum 'C16 H18 Cl Mn N7 O4'
_chemical_formula_weight 462.76
_chemical_name_systematic
;
?
;
_space_group_IT_number 60
_symmetry_cell_setting orthorhombic
_symmetry_space_group_name_Hall '-P 2n 2ab'
_symmetry_space_group_name_H-M 'P b c n'
_atom_sites_solution_hydrogens geom
_atom_sites_solution_primary direct
_atom_sites_solution_secondary difmap
_audit_creation_method SHELXL-97
_cell_angle_alpha 90.00
_cell_angle_beta 90.00
_cell_angle_gamma 90.00
_cell_formula_units_Z 8
_cell_length_a 12.5606(6)
_cell_length_b 17.2500(8)
_cell_length_c 18.1617(9)
_cell_measurement_reflns_used all
_cell_measurement_temperature 153(2)
_cell_volume 3935.1(3)
_computing_cell_refinement 'SMART (Bruker axs)'
_computing_data_collection 'SMART (Bruker axs)'
_computing_data_reduction 'SAINT (Bruker axs)'
_computing_molecular_graphics 'SHELXTL V5.10 NT (Sheldrick, 1998)'
_computing_publication_material 'SHELXTL V5.10 NT (Sheldrick, 1998)'
_computing_structure_refinement 'SHELXL-97 (Sheldrick, 1997)'
_computing_structure_solution 'SHELXS-97 (Sheldrick, 1990)'
_diffrn_ambient_temperature 153(2)
_diffrn_measured_fraction_theta_full 0.995
_diffrn_measured_fraction_theta_max 0.995
_diffrn_measurement_device_type 'CCD area detector'
_diffrn_measurement_method 'phi and omega scan'
_diffrn_radiation_monochromator graphite
_diffrn_radiation_source 'fine-focus sealed tube'
_diffrn_radiation_type MoK\a
_diffrn_radiation_wavelength 0.71073
_diffrn_reflns_av_R_equivalents 0.0592
_diffrn_reflns_av_sigmaI/netI 0.0393
_diffrn_reflns_limit_h_max 15
_diffrn_reflns_limit_h_min -16
_diffrn_reflns_limit_k_max 21
_diffrn_reflns_limit_k_min -21
_diffrn_reflns_limit_l_max 23
_diffrn_reflns_limit_l_min -23
_diffrn_reflns_number 44314
_diffrn_reflns_theta_full 27.50
_diffrn_reflns_theta_max 27.50
_diffrn_reflns_theta_min 2.24
_diffrn_standards_decay_% 0
_diffrn_standards_interval_count 0
_diffrn_standards_interval_time .
_diffrn_standards_number 0
_exptl_absorpt_coefficient_mu 0.846
_exptl_absorpt_correction_T_max 0.9202
_exptl_absorpt_correction_T_min 0.7284
_exptl_absorpt_correction_type multi-scan
_exptl_absorpt_process_details 'SADABS (Bruker axs)'
_exptl_crystal_colour orange
_exptl_crystal_density_diffrn 1.562
_exptl_crystal_density_meas ?
_exptl_crystal_density_method .
_exptl_crystal_description plate
_exptl_crystal_F_000 1896
_exptl_crystal_size_max 0.4
_exptl_crystal_size_mid 0.2
_exptl_crystal_size_min 0.1
_refine_diff_density_max 0.947
_refine_diff_density_min -0.436
_refine_diff_density_rms 0.119
_refine_ls_extinction_method none
_refine_ls_goodness_of_fit_ref 1.025
_refine_ls_hydrogen_treatment mixed
_refine_ls_matrix_type full
_refine_ls_number_parameters 273
_refine_ls_number_reflns 4509
_refine_ls_number_restraints 0
_refine_ls_restrained_S_all 1.025
_refine_ls_R_factor_all 0.0849
_refine_ls_R_factor_gt 0.0585
_refine_ls_shift/su_max 0.000
_refine_ls_shift/su_mean 0.000
_refine_ls_structure_factor_coef Fsqd
_refine_ls_weighting_details 'calc w=1/[\s^2^(Fo^2^)+(0.0998P)^2^+0.0000P] where P=(Fo^2^+2Fc^2^)/3'
_refine_ls_weighting_scheme calc
_refine_ls_wR_factor_gt 0.1502
_refine_ls_wR_factor_ref 0.1637
_reflns_number_gt 3109
_reflns_number_total 4509
_reflns_threshold_expression >2sigma(I)
_cod_data_source_file b510701f.txt
_cod_data_source_block T-Mn65a
_cod_original_sg_symbol_H-M Pbcn
_cod_database_code 7203107

loop_
_symmetry_equiv_pos_as_xyz
'x, y, z'
'-x+1/2, -y+1/2, z+1/2'
'-x, y, -z+1/2'
'x+1/2, -y+1/2, -z'
'-x, -y, -z'
'x-1/2, y-1/2, -z-1/2'
'x, -y, z-1/2'
'-x-1/2, y-1/2, z'

loop_
_atom_site_label
_atom_site_type_symbol
_atom_site_fract_x
_atom_site_fract_y
_atom_site_fract_z
_atom_site_U_iso_or_equiv
_atom_site_adp_type
_atom_site_occupancy
_atom_site_symmetry_multiplicity
_atom_site_calc_flag
_atom_site_refinement_flags
_atom_site_disorder_assembly
_atom_site_disorder_group
Mn1 Mn 0.5000 0.73528(4) 0.7500 0.02072(19) Uani 1 2 d S . .
Mn2 Mn 0.5000 0.53408(4) 0.7500 0.02223(19) Uani 1 2 d S . .
N1 N 0.5542(2) 0.63350(14) 0.68228(13) 0.0240(6) Uani 1 1 d . . .
N2 N 0.5461(2) 0.63369(16) 0.61589(16) 0.0317(7) Uani 1 1 d . . .
N3 N 0.5388(3) 0.6351(2) 0.55313(16) 0.0491(9) Uani 1 1 d . . .
N4 N 0.4666(2) 0.80555(17) 0.85378(16) 0.0338(7) Uani 1 1 d . . .
N5 N 0.5414(2) 0.44453(19) 0.66500(18) 0.0402(8) Uani 1 1 d . . .
N6 N 0.6578(2) 0.75309(15) 0.80539(14) 0.0247(6) Uani 1 1 d . . .
N7 N 0.3500(2) 0.51443(15) 0.68381(14) 0.0251(6) Uani 1 1 d . . .
C1 C 0.5441(3) 0.8038(2) 0.8993(2) 0.0376(9) Uani 1 1 d . . .
H1 H 0.5332 0.8196 0.9488 0.045 Uiso 1 1 calc R . .
C2 C 0.6493(3) 0.7776(2) 0.87586(19) 0.0322(8) Uani 1 1 d . . .
C3 C 0.7357(3) 0.7774(2) 0.9240(2) 0.0417(9) Uani 1 1 d . . .
H3 H 0.7268 0.7919 0.9741 0.050 Uiso 1 1 calc R . .
C4 C 0.8338(3) 0.7558(2) 0.8978(2) 0.0411(9) Uani 1 1 d . . .
H4 H 0.8942 0.7570 0.9292 0.049 Uiso 1 1 calc R . .
C5 C 0.8439(3) 0.7323(2) 0.8253(2) 0.0334(8) Uani 1 1 d . . .
H5 H 0.9111 0.7175 0.8059 0.040 Uiso 1 1 calc R . .
C6 C 0.7534(3) 0.73099(19) 0.78185(18) 0.0297(7) Uani 1 1 d . . .
H6 H 0.7599 0.7133 0.7325 0.036 Uiso 1 1 calc R . .
C7 C 0.3627(3) 0.8334(2) 0.8809(2) 0.0418(9) Uani 1 1 d . . .
H7A H 0.3642 0.8387 0.9351 0.050 Uiso 1 1 calc R . .
H7B H 0.3059 0.7961 0.8676 0.050 Uiso 1 1 calc R . .
C8 C 0.3414(3) 0.9107(2) 0.8456(2) 0.0490(10) Uani 1 1 d . . .
H8A H 0.3456 0.9051 0.7915 0.059 Uiso 1 1 calc R . .
H8B H 0.3972 0.9478 0.8611 0.059 Uiso 1 1 calc R . .
C9 C 0.2292(3) 0.9446(2) 0.8667(2) 0.0489(10) Uani 1 1 d . . .
H9A H 0.2228 0.9470 0.9210 0.059 Uiso 1 1 calc R . .
H9B H 0.2229 0.9980 0.8473 0.059 Uiso 1 1 calc R . .
C10 C 0.1415(3) 0.8964(2) 0.8365(2) 0.0467(10) Uani 1 1 d . . .
H10A H 0.1308 0.8500 0.8677 0.056 Uiso 1 1 calc R . .
H10B H 0.1596 0.8790 0.7861 0.056 Uiso 1 1 calc R . .
C11 C 0.4703(3) 0.4350(3) 0.6153(2) 0.0459(10) Uani 1 1 d . . .
H11 H 0.4845 0.4021 0.5745 0.055 Uiso 1 1 calc R . .
C12 C 0.3663(3) 0.4747(2) 0.62068(19) 0.0343(8) Uani 1 1 d . . .
C13 C 0.2883(3) 0.4667(2) 0.5683(2) 0.0445(10) Uani 1 1 d . . .
H13 H 0.3025 0.4397 0.5238 0.053 Uiso 1 1 calc R . .
C14 C 0.1889(3) 0.4985(2) 0.5811(2) 0.0477(10) Uani 1 1 d . . .
H14 H 0.1342 0.4946 0.5452 0.057 Uiso 1 1 calc R . .
C15 C 0.1703(3) 0.5361(2) 0.6472(2) 0.0440(10) Uani 1 1 d . . .
H15 H 0.1020 0.5564 0.6587 0.053 Uiso 1 1 calc R . .
C16 C 0.2542(3) 0.54332(19) 0.6962(2) 0.0335(8) Uani 1 1 d . . .
H16 H 0.2422 0.5704 0.7410 0.040 Uiso 1 1 calc R . .
Cl2 Cl 0.89134(6) 0.63819(5) 0.60732(4) 0.0280(2) Uani 1 1 d . . .
O1 O 0.9194(2) 0.61973(17) 0.68149(13) 0.0476(7) Uani 1 1 d . . .
O2 O 0.9479(3) 0.5900(2) 0.55809(14) 0.0618(9) Uani 1 1 d . . .
O3 O 0.7796(2) 0.63017(18) 0.59589(19) 0.0629(9) Uani 1 1 d . . .
O4 O 0.9177(3) 0.71738(17) 0.59194(19) 0.0672(9) Uani 1 1 d . . .

loop_
_atom_site_aniso_label
_atom_site_aniso_U_11
_atom_site_aniso_U_22
_atom_site_aniso_U_33
_atom_site_aniso_U_23
_atom_site_aniso_U_13
_atom_site_aniso_U_12
Mn1 0.0171(3) 0.0241(4) 0.0209(3) 0.000 -0.0024(2) 0.000
Mn2 0.0162(3) 0.0236(4) 0.0268(4) 0.000 -0.0036(2) 0.000
N1 0.0260(15) 0.0303(15) 0.0155(12) -0.0006(10) 0.0008(10) -0.0005(11)
N2 0.0274(16) 0.0345(17) 0.0332(17) -0.0030(13) 0.0003(12) 0.0040(13)
N3 0.063(2) 0.067(3) 0.0167(15) -0.0040(14) -0.0019(14) 0.0098(18)
N4 0.0257(15) 0.0351(17) 0.0405(17) -0.0141(13) -0.0018(12) 0.0064(13)
N5 0.0237(15) 0.0420(19) 0.0548(19) -0.0209(15) -0.0002(14) 0.0050(14)
N6 0.0189(14) 0.0274(15) 0.0279(14) -0.0056(11) -0.0022(10) 0.0031(11)
N7 0.0189(13) 0.0291(15) 0.0274(13) -0.0053(11) -0.0034(10) 0.0018(11)
C1 0.0297(19) 0.050(2) 0.0332(19) -0.0158(16) -0.0049(15) 0.0067(17)
C2 0.0261(18) 0.038(2) 0.0327(18) -0.0092(15) -0.0061(14) 0.0019(15)
C3 0.038(2) 0.052(3) 0.0347(19) -0.0141(17) -0.0112(16) 0.0040(18)
C4 0.029(2) 0.046(2) 0.048(2) -0.0070(18) -0.0188(16) 0.0049(17)
C5 0.0227(18) 0.034(2) 0.043(2) -0.0020(16) -0.0057(15) 0.0037(14)
C6 0.0239(17) 0.0346(19) 0.0307(17) -0.0031(14) 0.0002(14) 0.0016(15)
C7 0.037(2) 0.049(2) 0.040(2) -0.0054(18) 0.0014(16) 0.0136(18)
C8 0.035(2) 0.046(3) 0.066(3) 0.003(2) -0.0005(19) -0.0014(18)
C9 0.050(3) 0.044(2) 0.053(2) -0.0092(19) -0.0121(19) 0.0103(19)
C10 0.036(2) 0.043(2) 0.061(3) 0.007(2) -0.0006(19) 0.0024(18)
C11 0.034(2) 0.057(3) 0.047(2) -0.028(2) 0.0037(17) 0.0026(19)
C12 0.0287(19) 0.038(2) 0.0366(18) -0.0107(16) -0.0018(14) -0.0012(15)
C13 0.044(2) 0.054(3) 0.035(2) -0.0130(18) -0.0110(17) -0.0023(19)
C14 0.040(2) 0.047(2) 0.056(2) -0.003(2) -0.0259(19) -0.0012(19)
C15 0.0254(19) 0.039(2) 0.068(3) -0.0094(19) -0.0168(17) 0.0076(16)
C16 0.0220(17) 0.033(2) 0.046(2) -0.0080(15) -0.0060(15) 0.0046(14)
Cl2 0.0195(4) 0.0393(5) 0.0251(4) -0.0002(3) -0.0009(3) -0.0008(3)
O1 0.0402(16) 0.082(2) 0.0210(12) 0.0028(12) -0.0015(11) 0.0073(14)
O2 0.077(2) 0.075(2) 0.0332(15) -0.0116(15) -0.0025(14) 0.0355(19)
O3 0.0266(16) 0.092(3) 0.070(2) 0.0182(17) -0.0117(14) -0.0106(14)
O4 0.065(2) 0.0442(19) 0.092(2) 0.0117(17) -0.0135(18) -0.0104(15)

loop_
_atom_type_symbol
_atom_type_description
_atom_type_scat_dispersion_real
_atom_type_scat_dispersion_imag
_atom_type_scat_source
C C 0.0033 0.0016 'International Tables Vol C Tables 4.2.6.8 and 6.1.1.4'
H H 0.0000 0.0000 'International Tables Vol C Tables 4.2.6.8 and 6.1.1.4'
N N 0.0061 0.0033 'International Tables Vol C Tables 4.2.6.8 and 6.1.1.4'
O O 0.0106 0.0060 'International Tables Vol C Tables 4.2.6.8 and 6.1.1.4'
Cl Cl 0.1484 0.1585 'International Tables Vol C Tables 4.2.6.8 and 6.1.1.4'
Mn Mn 0.3368 0.7283 'International Tables Vol C Tables 4.2.6.8 and 6.1.1.4'

loop_
_geom_angle_atom_site_label_1
_geom_angle_atom_site_label_2
_geom_angle_atom_site_label_3
_geom_angle
_geom_angle_site_symmetry_1
_geom_angle_site_symmetry_3
_geom_angle_publ_flag
N6 Mn1 N6 164.26(14) . 3_656 ?
N6 Mn1 N1 94.85(9) . . ?
N6 Mn1 N1 97.42(10) 3_656 . ?
N6 Mn1 N1 97.42(10) . 3_656 ?
N6 Mn1 N1 94.85(9) 3_656 3_656 ?
N1 Mn1 N1 77.37(13) . 3_656 ?
N6 Mn1 N4 73.69(10) . . ?
N6 Mn1 N4 97.77(10) 3_656 . ?
N1 Mn1 N4 157.34(10) . . ?
N1 Mn1 N4 84.68(10) 3_656 . ?
N6 Mn1 N4 97.77(10) . 3_656 ?
N6 Mn1 N4 73.69(10) 3_656 3_656 ?
N1 Mn1 N4 84.68(10) . 3_656 ?
N1 Mn1 N4 157.34(10) 3_656 3_656 ?
N4 Mn1 N4 115.76(16) . 3_656 ?
N1 Mn2 N1 78.69(13) . 3_656 ?
N1 Mn2 N5 94.57(11) . . ?
N1 Mn2 N5 169.96(11) 3_656 . ?
N1 Mn2 N5 169.96(11) . 3_656 ?
N1 Mn2 N5 94.57(11) 3_656 3_656 ?
N5 Mn2 N5 93.03(18) . 3_656 ?
N1 Mn2 N7 94.41(10) . . ?
N1 Mn2 N7 98.93(9) 3_656 . ?
N5 Mn2 N7 73.98(10) . . ?
N5 Mn2 N7 93.98(10) 3_656 . ?
N1 Mn2 N7 98.93(10) . 3_656 ?
N1 Mn2 N7 94.41(10) 3_656 3_656 ?
N5 Mn2 N7 93.98(10) . 3_656 ?
N5 Mn2 N7 73.98(10) 3_656 3_656 ?
N7 Mn2 N7 162.75(14) . 3_656 ?
N2 N1 Mn2 121.9(2) . . ?
N2 N1 Mn1 121.2(2) . . ?
Mn2 N1 Mn1 101.97(10) . . ?
N3 N2 N1 178.9(4) . . ?
C1 N4 C7 117.8(3) . . ?
C1 N4 Mn1 112.4(2) . . ?
C7 N4 Mn1 127.7(2) . . ?
C11 N5 C10 119.9(3) . 6_657 ?
C11 N5 Mn2 114.3(2) . . ?
C10 N5 Mn2 125.8(2) 6_657 . ?
C6 N6 C2 117.7(3) . . ?
C6 N6 Mn1 127.9(2) . . ?
C2 N6 Mn1 113.4(2) . . ?
C16 N7 C12 118.2(3) . . ?
C16 N7 Mn2 127.7(2) . . ?
C12 N7 Mn2 113.7(2) . . ?
N4 C1 C2 120.6(3) . . ?
N6 C2 C3 122.1(3) . . ?
N6 C2 C1 116.4(3) . . ?
C3 C2 C1 121.6(3) . . ?
C4 C3 C2 118.9(3) . . ?
C3 C4 C5 119.4(3) . . ?
C6 C5 C4 118.2(3) . . ?
N6 C6 C5 123.6(3) . . ?
N4 C7 C8 107.7(3) . . ?
C7 C8 C9 112.7(3) . . ?
C10 C9 C8 111.6(3) . . ?
C9 C10 N5 108.5(3) . 6_567 ?
N5 C11 C12 120.7(3) . . ?
N7 C12 C13 122.1(3) . . ?
N7 C12 C11 115.1(3) . . ?
C13 C12 C11 122.6(3) . . ?
C12 C13 C14 119.2(3) . . ?
C13 C14 C15 118.9(3) . . ?
C16 C15 C14 118.1(3) . . ?
N7 C16 C15 123.3(3) . . ?
O2 Cl2 O3 110.3(2) . . ?
O2 Cl2 O1 109.96(17) . . ?
O3 Cl2 O1 111.01(18) . . ?
O2 Cl2 O4 108.7(2) . . ?
O3 Cl2 O4 106.97(19) . . ?
O1 Cl2 O4 109.83(19) . . ?

loop_
_geom_bond_atom_site_label_1
_geom_bond_atom_site_label_2
_geom_bond_distance
_geom_bond_site_symmetry_2
_geom_bond_publ_flag
Mn1 N6 2.244(2) . ?
Mn1 N6 2.244(2) 3_656 ?
Mn1 N1 2.249(3) . ?
Mn1 N1 2.249(3) 3_656 ?
Mn1 N4 2.280(3) . ?
Mn1 N4 2.280(3) 3_656 ?
Mn2 N1 2.217(3) . ?
Mn2 N1 2.217(3) 3_656 ?
Mn2 N5 2.245(3) . ?
Mn2 N5 2.245(3) 3_656 ?
Mn2 N7 2.260(2) . ?
Mn2 N7 2.260(2) 3_656 ?
N1 N2 1.210(4) . ?
N2 N3 1.144(4) . ?
N4 C1 1.277(4) . ?
N4 C7 1.475(4) . ?
N5 C11 1.281(5) . ?
N5 C10 1.507(5) 6_657 ?
N6 C6 1.330(4) . ?
N6 C2 1.352(4) . ?
N7 C16 1.323(4) . ?
N7 C12 1.351(4) . ?
C1 C2 1.459(5) . ?
C2 C3 1.393(5) . ?
C3 C4 1.371(5) . ?
C4 C5 1.385(5) . ?
C5 C6 1.383(4) . ?
C7 C8 1.504(6) . ?
C8 C9 1.572(5) . ?
C9 C10 1.484(5) . ?
C10 N5 1.507(5) 6_567 ?
C11 C12 1.478(5) . ?
C12 C13 1.372(5) . ?
C13 C14 1.384(6) . ?
C14 C15 1.384(5) . ?
C15 C16 1.384(5) . ?
Cl2 O2 1.413(3) . ?
Cl2 O3 1.426(3) . ?
Cl2 O1 1.428(2) . ?
Cl2 O4 1.433(3) . ?
